data_7017922
loop_
_publ_author_name
'Casti\~neiras, Alfonso'
'Pedrido, Rosa'

_publ_section_title
;
 Aurophilicity in gold(I) thiosemicarbazone clusters.
;
_journal_issue 4
_journal_name_full 'Dalton transactions (Cambridge, England : 2003)'
_journal_page_first 1363
_journal_page_last 1372
_journal_paper_doi 10.1039/c1dt11680k
_journal_volume 41
_journal_year 2012
_chemical_formula_moiety 'C20 H18 N3 P S'
_chemical_formula_sum 'C20 H18 N3 P S'
_chemical_formula_weight 363.40
_chemical_name_systematic
;
(E)-2-[2-(diphenylphosphino)benzylidene]hydrazinethiosemicarbazine
;
_space_group_IT_number 2
_symmetry_cell_setting triclinic
_symmetry_Int_Tables_number 2
_symmetry_space_group_name_Hall '-P 1'
_symmetry_space_group_name_H-M 'P -1'
_atom_sites_solution_hydrogens mixed
_atom_sites_solution_primary direct
_atom_sites_solution_secondary difmap
_audit_creation_method SHELXL-97
_cell_angle_alpha 84.183(4)
_cell_angle_beta 88.693(4)
_cell_angle_gamma 89.976(4)
_cell_formula_units_Z 4
_cell_length_a 8.6649(6)
_cell_length_b 13.2989(10)
_cell_length_c 16.2517(11)
_cell_measurement_reflns_used 3348
_cell_measurement_temperature 120(2)
_cell_measurement_theta_max 24.542
_cell_measurement_theta_min 2.520
_cell_volume 1862.6(2)
_computing_cell_refinement 'APEX2 Software (Bruker, 2010)'
_computing_data_collection 'APEX2 Software (Bruker, 2010)'
_computing_data_reduction 'APEX2 Software (Bruker, 2010)'
_computing_molecular_graphics 'PLATON (Spek, 2003)'
_computing_publication_material 'SHELXL-97 (Sheldrick, 2008)'
_computing_structure_refinement 'SHELXL-97 (Sheldrick, 2008)'
_computing_structure_solution 'SHELXS-97 (Sheldrick, 2008)'
_diffrn_ambient_temperature 120(2)
_diffrn_measured_fraction_theta_full 0.986
_diffrn_measured_fraction_theta_max 0.986
_diffrn_measurement_device_type 'Bruker, X8 Kappa APEXII'
_diffrn_measurement_method 'omega/phi scans'
_diffrn_radiation_monochromator graphite
_diffrn_radiation_source 'fine-focus sealed tube'
_diffrn_radiation_type MoK\a
_diffrn_radiation_wavelength 0.71073
_diffrn_reflns_av_R_equivalents 0.0503
_diffrn_reflns_av_sigmaI/netI 0.0993
_diffrn_reflns_limit_h_max 10
_diffrn_reflns_limit_h_min -10
_diffrn_reflns_limit_k_max 16
_diffrn_reflns_limit_k_min -16
_diffrn_reflns_limit_l_max 20
_diffrn_reflns_limit_l_min 0
_diffrn_reflns_number 33453
_diffrn_reflns_theta_full 26.55
_diffrn_reflns_theta_max 26.55
_diffrn_reflns_theta_min 1.26
_exptl_absorpt_coefficient_mu 0.267
_exptl_absorpt_correction_T_max 0.9894
_exptl_absorpt_correction_T_min 0.9388
_exptl_absorpt_correction_type multi-scan
_exptl_absorpt_process_details SADABS
_exptl_crystal_colour colourless
_exptl_crystal_density_diffrn 1.296
_exptl_crystal_density_method 'not measured'
_exptl_crystal_description plate
_exptl_crystal_F_000 760
_exptl_crystal_size_max 0.24
_exptl_crystal_size_mid 0.09
_exptl_crystal_size_min 0.04
_refine_diff_density_max 2.691
_refine_diff_density_min -0.502
_refine_diff_density_rms 0.124
_refine_ls_extinction_method none
_refine_ls_goodness_of_fit_ref 1.067
_refine_ls_hydrogen_treatment constr
_refine_ls_matrix_type full
_refine_ls_number_parameters 451
_refine_ls_number_reflns 7639
_refine_ls_number_restraints 0
_refine_ls_restrained_S_all 1.067
_refine_ls_R_factor_all 0.1387
_refine_ls_R_factor_gt 0.0891
_refine_ls_shift/su_max 0.000
_refine_ls_shift/su_mean 0.000
_refine_ls_structure_factor_coef Fsqd
_refine_ls_weighting_details 'calc w=1/[\s^2^(Fo^2^)+(0.1561P)^2^+0.0000P] where P=(Fo^2^+2Fc^2^)/3'
_refine_ls_weighting_scheme calc
_refine_ls_wR_factor_gt 0.2345
_refine_ls_wR_factor_ref 0.2598
_reflns_number_gt 4649
_reflns_number_total 7639
_reflns_threshold_expression >2sigma(I)
_cod_data_source_file c1dt11680k.txt
_cod_data_source_block 06rp01
_cod_depositor_comments
;
The following automatic conversions were performed:

'_symmetry_cell_setting' value 'Triclinic' changed to 'triclinic'
according to /home/saulius/struct/CIF-dictionaries/cif_core.dic
dictionary named 'cif_core.dic' version 2.4.1 from 2010-06-29.

Automatic conversion script
Id: cif_fix_values 1715 2011-07-08 13:25:40Z adriana 
;
_cod_database_code 7017922

loop_
_symmetry_equiv_pos_as_xyz
'x, y, z'
'-x, -y, -z'

loop_
_atom_site_label
_atom_site_type_symbol
_atom_site_fract_x
_atom_site_fract_y
_atom_site_fract_z
_atom_site_U_iso_or_equiv
_atom_site_adp_type
_atom_site_occupancy
_atom_site_symmetry_multiplicity
_atom_site_calc_flag
_atom_site_refinement_flags
S1 S 0.54607(14) 0.38575(10) 0.61189(8) 0.0225(3) Uani 1 1 d .
P1 P 0.05531(16) 0.58138(10) 0.26094(9) 0.0251(3) Uani 1 1 d .
N12 N 0.1627(4) 0.3925(3) 0.4878(2) 0.0194(9) Uani 1 1 d .
N13 N 0.3055(4) 0.4166(3) 0.5166(2) 0.0202(9) Uani 1 1 d .
H13A H 0.3551 0.4705 0.4938 0.024 Uiso 1 1 calc R
N14 N 0.2886(5) 0.2787(3) 0.6136(3) 0.0244(10) Uani 1 1 d .
H14A H 0.1969 0.2660 0.5948 0.029 Uiso 1 1 calc R
H14B H 0.3268 0.2391 0.6548 0.029 Uiso 1 1 calc R
C11 C -0.0799(6) 0.4889(4) 0.3158(3) 0.0208(11) Uani 1 1 d .
C12 C -0.2274(6) 0.4733(4) 0.2867(3) 0.0225(11) Uani 1 1 d .
H12 H -0.2582 0.5096 0.2379 0.027 Uiso 1 1 d R
C13 C -0.3287(6) 0.4053(4) 0.3286(3) 0.0249(12) Uani 1 1 d .
H13 H -0.4268 0.3968 0.3083 0.030 Uiso 1 1 d R
C14 C -0.2847(6) 0.3494(4) 0.4012(3) 0.0223(11) Uani 1 1 d .
H14 H -0.3523 0.3028 0.4292 0.027 Uiso 1 1 d R
C15 C -0.1387(5) 0.3639(4) 0.4315(3) 0.0203(11) Uani 1 1 d .
H15 H -0.1088 0.3265 0.4800 0.024 Uiso 1 1 d R
C16 C -0.0364(5) 0.4335(4) 0.3903(3) 0.0182(10) Uani 1 1 d .
C17 C 0.1144(5) 0.4502(4) 0.4258(3) 0.0201(11) Uani 1 1 d .
H17 H 0.1760 0.5035 0.4028 0.024 Uiso 1 1 d R
C18 C 0.3694(5) 0.3581(4) 0.5797(3) 0.0180(10) Uani 1 1 d .
C31 C -0.0571(6) 0.6287(4) 0.1710(3) 0.0249(12) Uani 1 1 d .
C32 C -0.1429(6) 0.7163(4) 0.1780(3) 0.0294(12) Uani 1 1 d .
H32 H -0.1352 0.7502 0.2250 0.035 Uiso 1 1 d R
C33 C -0.2396(7) 0.7532(4) 0.1147(4) 0.0350(14) Uani 1 1 d .
H33 H -0.2998 0.8100 0.1210 0.042 Uiso 1 1 d R
C34 C -0.2474(7) 0.7067(4) 0.0432(4) 0.0336(14) Uani 1 1 d .
H34 H -0.3104 0.7328 0.0007 0.040 Uiso 1 1 d R
C35 C -0.1605(7) 0.6205(5) 0.0351(3) 0.0361(14) Uani 1 1 d .
H35 H -0.1659 0.5884 -0.0130 0.043 Uiso 1 1 d R
C36 C -0.0664(7) 0.5820(4) 0.0985(4) 0.0338(14) Uani 1 1 d .
H36 H -0.0083 0.5244 0.0923 0.041 Uiso 1 1 d R
C51 C 0.1993(6) 0.5019(4) 0.2145(3) 0.0220(11) Uani 1 1 d .
C52 C 0.1892(6) 0.3958(4) 0.2173(3) 0.0251(12) Uani 1 1 d .
H52 H 0.1048 0.3618 0.2433 0.030 Uiso 1 1 d R
C53 C 0.3062(6) 0.3416(4) 0.1807(3) 0.0264(12) Uani 1 1 d .
H53 H 0.3008 0.2715 0.1840 0.032 Uiso 1 1 d R
C54 C 0.4300(6) 0.3916(4) 0.1400(3) 0.0288(12) Uani 1 1 d .
H54 H 0.5056 0.3555 0.1141 0.035 Uiso 1 1 d R
C55 C 0.4405(6) 0.4960(4) 0.1378(3) 0.0310(13) Uani 1 1 d .
H55 H 0.5231 0.5300 0.1100 0.037 Uiso 1 1 d R
C56 C 0.3299(6) 0.5489(4) 0.1762(4) 0.0308(13) Uani 1 1 d .
H56 H 0.3418 0.6183 0.1769 0.037 Uiso 1 1 d R
S2 S 1.04763(14) 0.08882(9) 0.61106(8) 0.0214(3) Uani 1 1 d .
P2 P 0.54495(15) -0.02747(11) 0.26665(9) 0.0251(4) Uani 1 1 d .
N22 N 0.6637(4) 0.1134(3) 0.4879(2) 0.0180(9) Uani 1 1 d .
N23 N 0.8074(4) 0.0824(3) 0.5159(2) 0.0193(9) Uani 1 1 d .
H23A H 0.8573 0.0346 0.4927 0.023 Uiso 1 1 calc R
N24 N 0.7900(5) 0.1946(3) 0.6126(3) 0.0239(10) Uani 1 1 d .
H24A H 0.6977 0.2112 0.5943 0.029 Uiso 1 1 calc R
H24B H 0.8281 0.2242 0.6537 0.029 Uiso 1 1 calc R
C21 C 0.4147(5) 0.0542(4) 0.3210(3) 0.0177(10) Uani 1 1 d .
C22 C 0.2650(6) 0.0753(4) 0.2932(3) 0.0220(11) Uani 1 1 d .
H22 H 0.2316 0.0483 0.2460 0.026 Uiso 1 1 d R
C23 C 0.1657(5) 0.1355(4) 0.3348(3) 0.0216(11) Uani 1 1 d .
H23 H 0.0666 0.1483 0.3157 0.026 Uiso 1 1 d R
C24 C 0.2140(5) 0.1766(4) 0.4049(3) 0.0204(11) Uani 1 1 d .
H24 H 0.1481 0.2179 0.4323 0.025 Uiso 1 1 d R
C25 C 0.3608(5) 0.1560(4) 0.4339(3) 0.0184(10) Uani 1 1 d .
H25 H 0.3922 0.1831 0.4813 0.022 Uiso 1 1 d R
C26 C 0.4622(5) 0.0956(3) 0.3934(3) 0.0165(10) Uani 1 1 d .
C27 C 0.6144(5) 0.0701(4) 0.4274(3) 0.0195(10) Uani 1 1 d .
H27 H 0.6752 0.0220 0.4044 0.023 Uiso 1 1 d R
C28 C 0.8708(5) 0.1254(4) 0.5785(3) 0.0167(10) Uani 1 1 d .
C41 C 0.6938(6) 0.0613(4) 0.2208(3) 0.0221(11) Uani 1 1 d .
C42 C 0.8253(6) 0.0184(4) 0.1883(3) 0.0242(11) Uani 1 1 d .
H42 H 0.8345 -0.0515 0.1916 0.029 Uiso 1 1 d R
C43 C 0.9438(6) 0.0795(5) 0.1509(3) 0.0296(13) Uani 1 1 d .
H43 H 1.0305 0.0504 0.1284 0.035 Uiso 1 1 d R
C44 C 0.9314(6) 0.1838(5) 0.1476(3) 0.0302(13) Uani 1 1 d .
H44 H 1.0101 0.2246 0.1229 0.036 Uiso 1 1 d R
C45 C 0.8029(6) 0.2272(4) 0.1805(4) 0.0339(14) Uani 1 1 d .
H45 H 0.7952 0.2971 0.1784 0.041 Uiso 1 1 d R
C46 C 0.6835(6) 0.1657(4) 0.2173(3) 0.0275(12) Uani 1 1 d .
H46 H 0.5968 0.1952 0.2395 0.033 Uiso 1 1 d R
C61 C 0.4316(6) -0.0509(4) 0.1762(3) 0.0240(11) Uani 1 1 d .
C62 C 0.4118(6) 0.0200(4) 0.1087(3) 0.0293(13) Uani 1 1 d .
H62 H 0.4620 0.0821 0.1062 0.035 Uiso 1 1 d R
C63 C 0.3174(7) -0.0015(5) 0.0448(3) 0.0331(13) Uani 1 1 d .
H63 H 0.3040 0.0464 -0.0003 0.040 Uiso 1 1 d R
C64 C 0.2435(7) -0.0934(5) 0.0481(4) 0.0330(13) Uani 1 1 d .
H64 H 0.1808 -0.1076 0.0051 0.040 Uiso 1 1 d R
C65 C 0.2619(7) -0.1636(5) 0.1143(4) 0.0390(15) Uani 1 1 d .
H65 H 0.2100 -0.2251 0.1166 0.047 Uiso 1 1 d R
C66 C 0.3579(6) -0.1444(4) 0.1786(3) 0.0302(13) Uani 1 1 d .
H66 H 0.3726 -0.1934 0.2228 0.036 Uiso 1 1 d R

loop_
_atom_site_aniso_label
_atom_site_aniso_U_11
_atom_site_aniso_U_22
_atom_site_aniso_U_33
_atom_site_aniso_U_23
_atom_site_aniso_U_13
_atom_site_aniso_U_12
S1 0.0163(6) 0.0197(7) 0.0315(8) -0.0020(5) -0.0044(5) -0.0031(5)
P1 0.0274(7) 0.0176(7) 0.0288(8) 0.0040(6) 0.0011(6) -0.0017(6)
N12 0.015(2) 0.022(2) 0.022(2) -0.0095(18) -0.0024(16) -0.0031(17)
N13 0.018(2) 0.018(2) 0.025(2) -0.0046(18) -0.0057(17) -0.0075(17)
N14 0.023(2) 0.022(2) 0.027(2) 0.0032(19) -0.0027(18) -0.0084(18)
C11 0.023(3) 0.015(3) 0.025(3) -0.005(2) -0.003(2) 0.000(2)
C12 0.026(3) 0.019(3) 0.023(3) -0.003(2) -0.003(2) 0.002(2)
C13 0.015(2) 0.026(3) 0.035(3) -0.010(2) -0.004(2) -0.002(2)
C14 0.019(2) 0.018(3) 0.031(3) -0.005(2) 0.002(2) -0.006(2)
C15 0.021(2) 0.017(3) 0.023(3) -0.004(2) 0.000(2) 0.001(2)
C16 0.017(2) 0.014(2) 0.024(3) -0.003(2) -0.0012(19) -0.0007(19)
C17 0.018(2) 0.017(3) 0.024(3) -0.002(2) 0.000(2) -0.006(2)
C18 0.021(2) 0.012(2) 0.021(3) -0.005(2) 0.004(2) 0.0000(19)
C31 0.027(3) 0.021(3) 0.026(3) 0.001(2) 0.002(2) -0.004(2)
C32 0.035(3) 0.023(3) 0.030(3) -0.003(2) 0.000(2) -0.001(2)
C33 0.041(3) 0.024(3) 0.039(4) -0.002(3) -0.003(3) 0.009(3)
C34 0.033(3) 0.031(3) 0.036(3) 0.003(3) -0.005(3) 0.010(3)
C35 0.045(4) 0.039(4) 0.025(3) -0.003(3) -0.004(3) 0.007(3)
C36 0.035(3) 0.032(3) 0.036(3) -0.004(3) -0.005(3) 0.016(3)
C51 0.021(3) 0.020(3) 0.024(3) 0.004(2) -0.005(2) -0.006(2)
C52 0.025(3) 0.023(3) 0.027(3) -0.001(2) -0.001(2) -0.006(2)
C53 0.025(3) 0.025(3) 0.030(3) -0.005(2) -0.002(2) -0.004(2)
C54 0.023(3) 0.036(3) 0.027(3) -0.004(2) -0.003(2) 0.004(2)
C55 0.021(3) 0.033(3) 0.036(3) 0.010(3) 0.000(2) -0.006(2)
C56 0.024(3) 0.024(3) 0.045(4) 0.001(3) -0.003(2) -0.005(2)
S2 0.0162(6) 0.0202(7) 0.0282(7) -0.0028(5) -0.0048(5) -0.0034(5)
P2 0.0238(7) 0.0222(7) 0.0314(8) -0.0134(6) 0.0024(6) -0.0075(6)
N22 0.015(2) 0.015(2) 0.023(2) 0.0004(17) -0.0030(16) -0.0027(16)
N23 0.0124(19) 0.019(2) 0.026(2) -0.0026(18) -0.0037(16) -0.0004(16)
N24 0.018(2) 0.024(2) 0.031(3) -0.0056(19) -0.0080(18) 0.0027(18)
C21 0.018(2) 0.013(2) 0.023(3) -0.004(2) 0.0017(19) -0.0062(19)
C22 0.025(3) 0.019(3) 0.022(3) -0.005(2) -0.002(2) -0.009(2)
C23 0.017(2) 0.020(3) 0.028(3) 0.003(2) -0.006(2) -0.003(2)
C24 0.020(2) 0.014(2) 0.028(3) -0.002(2) 0.003(2) -0.0019(19)
C25 0.021(2) 0.015(2) 0.020(3) -0.005(2) -0.0045(19) -0.0056(19)
C26 0.017(2) 0.015(2) 0.018(3) -0.0011(19) -0.0012(19) -0.0075(19)
C27 0.018(2) 0.015(2) 0.026(3) -0.002(2) 0.001(2) -0.0003(19)
C28 0.018(2) 0.014(2) 0.018(2) 0.0018(19) -0.0028(19) -0.0057(19)
C41 0.019(2) 0.023(3) 0.026(3) -0.009(2) -0.004(2) -0.006(2)
C42 0.022(3) 0.026(3) 0.026(3) -0.007(2) -0.005(2) 0.001(2)
C43 0.016(3) 0.045(4) 0.030(3) -0.016(3) -0.004(2) 0.000(2)
C44 0.022(3) 0.043(4) 0.026(3) -0.006(3) 0.004(2) -0.015(2)
C45 0.028(3) 0.028(3) 0.046(4) -0.005(3) 0.001(3) -0.012(2)
C46 0.021(3) 0.019(3) 0.043(3) -0.008(2) 0.009(2) -0.004(2)
C61 0.022(3) 0.022(3) 0.028(3) -0.008(2) 0.004(2) -0.008(2)
C62 0.031(3) 0.026(3) 0.031(3) -0.005(2) 0.001(2) -0.010(2)
C63 0.041(3) 0.033(3) 0.025(3) -0.001(2) 0.002(2) 0.001(3)
C64 0.034(3) 0.039(4) 0.028(3) -0.013(3) -0.006(2) -0.001(3)
C65 0.046(4) 0.031(3) 0.043(4) -0.013(3) -0.011(3) -0.012(3)
C66 0.034(3) 0.029(3) 0.029(3) -0.007(2) -0.008(2) -0.005(2)

loop_
_atom_type_symbol
_atom_type_description
_atom_type_scat_dispersion_real
_atom_type_scat_dispersion_imag
_atom_type_scat_source
S S 0.1246 0.1234 'International Tables Vol C Tables 4.2.6.8 and 6.1.1.4'
P P 0.1023 0.0942 'International Tables Vol C Tables 4.2.6.8 and 6.1.1.4'
N N 0.0061 0.0033 'International Tables Vol C Tables 4.2.6.8 and 6.1.1.4'
C C 0.0033 0.0016 'International Tables Vol C Tables 4.2.6.8 and 6.1.1.4'
H H 0.0000 0.0000 'International Tables Vol C Tables 4.2.6.8 and 6.1.1.4'

loop_
_geom_angle_atom_site_label_1
_geom_angle_atom_site_label_2
_geom_angle_atom_site_label_3
_geom_angle
C31 P1 C51 101.9(2)
C31 P1 C11 101.5(2)
C51 P1 C11 103.5(2)
C17 N12 N13 115.9(4)
C18 N13 N12 120.5(4)
C18 N13 H13A 119.8
N12 N13 H13A 119.8
C18 N14 H14A 120.0
C18 N14 H14B 120.0
H14A N14 H14B 120.0
C12 C11 C16 118.2(5)
C12 C11 P1 121.8(4)
C16 C11 P1 120.0(4)
C13 C12 C11 121.5(5)
C13 C12 H12 119.2
C11 C12 H12 119.3
C12 C13 C14 120.2(5)
C12 C13 H13 119.9
C14 C13 H13 119.8
C15 C14 C13 119.3(5)
C15 C14 H14 120.4
C13 C14 H14 120.4
C14 C15 C16 121.0(5)
C14 C15 H15 119.5
C16 C15 H15 119.5
C15 C16 C11 119.8(4)
C15 C16 C17 119.7(4)
C11 C16 C17 120.5(4)
N12 C17 C16 121.1(4)
N12 C17 H17 119.5
C16 C17 H17 119.5
N14 C18 N13 117.7(4)
N14 C18 S1 122.3(4)
N13 C18 S1 120.0(4)
C36 C31 C32 118.4(5)
C36 C31 P1 124.9(4)
C32 C31 P1 116.7(4)
C33 C32 C31 120.3(5)
C33 C32 H32 119.8
C31 C32 H32 119.9
C34 C33 C32 120.7(5)
C34 C33 H33 119.6
C32 C33 H33 119.6
C33 C34 C35 119.4(5)
C33 C34 H34 120.2
C35 C34 H34 120.3
C36 C35 C34 120.2(5)
C36 C35 H35 120.0
C34 C35 H35 119.9
C35 C36 C31 121.0(5)
C35 C36 H36 119.5
C31 C36 H36 119.5
C56 C51 C52 117.7(5)
C56 C51 P1 118.0(4)
C52 C51 P1 124.2(4)
C53 C52 C51 119.9(5)
C53 C52 H52 120.1
C51 C52 H52 120.0
C54 C53 C52 120.5(5)
C54 C53 H53 119.7
C52 C53 H53 119.8
C53 C54 C55 119.6(5)
C53 C54 H54 120.2
C55 C54 H54 120.3
C56 C55 C54 120.2(5)
C56 C55 H55 119.9
C54 C55 H55 119.9
C55 C56 C51 122.0(5)
C55 C56 H56 119.0
C51 C56 H56 119.0
C21 P2 C61 102.0(2)
C21 P2 C41 103.0(2)
C61 P2 C41 102.2(2)
C27 N22 N23 115.6(4)
C28 N23 N22 120.0(4)
C28 N23 H23A 120.0
N22 N23 H23A 120.0
C28 N24 H24A 120.0
C28 N24 H24B 120.0
H24A N24 H24B 120.0
C22 C21 C26 118.3(4)
C22 C21 P2 121.0(4)
C26 C21 P2 120.7(3)
C23 C22 C21 121.1(5)
C23 C22 H22 119.4
C21 C22 H22 119.4
C24 C23 C22 120.1(4)
C24 C23 H23 119.9
C22 C23 H23 120.0
C25 C24 C23 119.7(5)
C25 C24 H24 120.1
C23 C24 H24 120.1
C24 C25 C26 121.2(4)
C24 C25 H25 119.4
C26 C25 H25 119.4
C25 C26 C21 119.5(4)
C25 C26 C27 120.5(4)
C21 C26 C27 119.9(4)
N22 C27 C26 120.5(4)
N22 C27 H27 119.8
C26 C27 H27 119.7
N24 C28 N23 117.7(4)
N24 C28 S2 122.6(4)
N23 C28 S2 119.7(4)
C46 C41 C42 118.9(5)
C46 C41 P2 124.8(4)
C42 C41 P2 116.3(4)
C41 C42 C43 120.6(5)
C41 C42 H42 119.6
C43 C42 H42 119.7
C44 C43 C42 119.7(5)
C44 C43 H43 120.2
C42 C43 H43 120.2
C45 C44 C43 120.3(5)
C45 C44 H44 119.9
C43 C44 H44 119.8
C44 C45 C46 119.9(5)
C44 C45 H45 120.0
C46 C45 H45 120.0
C41 C46 C45 120.5(5)
C41 C46 H46 119.7
C45 C46 H46 119.7
C62 C61 C66 119.4(5)
C62 C61 P2 123.6(4)
C66 C61 P2 116.9(4)
C61 C62 C63 120.1(5)
C61 C62 H62 119.9
C63 C62 H62 120.0
C64 C63 C62 120.2(5)
C64 C63 H63 119.9
C62 C63 H63 119.9
C65 C64 C63 120.2(5)
C65 C64 H64 119.9
C63 C64 H64 119.9
C64 C65 C66 120.7(6)
C64 C65 H65 119.7
C66 C65 H65 119.6
C61 C66 C65 119.4(5)
C61 C66 H66 120.3
C65 C66 H66 120.4

loop_
_geom_bond_atom_site_label_1
_geom_bond_atom_site_label_2
_geom_bond_distance
S1 C18 1.682(5)
P1 C31 1.832(5)
P1 C51 1.833(5)
P1 C11 1.847(5)
N12 C17 1.280(6)
N12 N13 1.383(5)
N13 C18 1.352(6)
N13 H13A 0.8800
N14 C18 1.331(6)
N14 H14A 0.8800
N14 H14B 0.8800
C11 C12 1.396(7)
C11 C16 1.412(7)
C12 C13 1.379(7)
C12 H12 0.9301
C13 C14 1.390(7)
C13 H13 0.9300
C14 C15 1.389(7)
C14 H14 0.9300
C15 C16 1.391(7)
C15 H15 0.9300
C16 C17 1.466(6)
C17 H17 0.9299
C31 C36 1.390(8)
C31 C32 1.394(7)
C32 C33 1.392(8)
C32 H32 0.9299
C33 C34 1.373(8)
C33 H33 0.9300
C34 C35 1.387(8)
C34 H34 0.9300
C35 C36 1.386(7)
C35 H35 0.9300
C36 H36 0.9300
C51 C56 1.396(7)
C51 C52 1.410(7)
C52 C53 1.400(7)
C52 H52 0.9300
C53 C54 1.382(7)
C53 H53 0.9301
C54 C55 1.388(8)
C54 H54 0.9299
C55 C56 1.365(8)
C55 H55 0.9299
C56 H56 0.9300
S2 C28 1.688(5)
P2 C21 1.839(5)
P2 C61 1.839(5)
P2 C41 1.841(5)
N22 C27 1.270(6)
N22 N23 1.383(5)
N23 C28 1.345(6)
N23 H23A 0.8800
N24 C28 1.314(6)
N24 H24A 0.8800
N24 H24B 0.8800
C21 C22 1.403(7)
C21 C26 1.417(6)
C22 C23 1.386(7)
C22 H22 0.9300
C23 C24 1.385(7)
C23 H23 0.9301
C24 C25 1.384(6)
C24 H24 0.9299
C25 C26 1.390(7)
C25 H25 0.9301
C26 C27 1.468(6)
C27 H27 0.9300
C41 C46 1.387(7)
C41 C42 1.391(7)
C42 C43 1.399(7)
C42 H42 0.9300
C43 C44 1.386(8)
C43 H43 0.9300
C44 C45 1.376(8)
C44 H44 0.9301
C45 C46 1.403(7)
C45 H45 0.9300
C46 H46 0.9299
C61 C62 1.386(8)
C61 C66 1.394(7)
C62 C63 1.389(8)
C62 H62 0.9300
C63 C64 1.375(8)
C63 H63 0.9301
C64 C65 1.363(8)
C64 H64 0.9300
C65 C66 1.395(7)
C65 H65 0.9301
C66 H66 0.9300

loop_
_geom_hbond_atom_site_label_D
_geom_hbond_atom_site_label_H
_geom_hbond_atom_site_label_A
_geom_hbond_distance_DH
_geom_hbond_distance_HA
_geom_hbond_distance_DA
_geom_hbond_angle_DHA
_geom_hbond_site_symmetry_A
N13 H13A S1 0.88 2.57 3.419(4) 162.3 2_666
N14 H14A S2 0.88 2.67 3.282(4) 127.1 1_455
N23 H23A S2 0.88 2.59 3.443(4) 163.2 2_756
N24 H24A S1 0.88 2.70 3.305(4) 126.6 .
N14 H14A N12 0.88 2.32 2.671(6) 103.9 .
N24 H24A N22 0.88 2.29 2.649(6) 104.2 .

loop_
_geom_torsion_atom_site_label_1
_geom_torsion_atom_site_label_2
_geom_torsion_atom_site_label_3
_geom_torsion_atom_site_label_4
_geom_torsion
C17 N12 N13 C18 -177.4(4)
C31 P1 C11 C12 -1.9(5)
C51 P1 C11 C12 -107.3(4)
C31 P1 C11 C16 179.7(4)
C51 P1 C11 C16 74.3(4)
C16 C11 C12 C13 -0.5(7)
P1 C11 C12 C13 -179.0(4)
C11 C12 C13 C14 -0.6(8)
C12 C13 C14 C15 0.8(7)
C13 C14 C15 C16 0.1(7)
C14 C15 C16 C11 -1.3(7)
C14 C15 C16 C17 177.4(4)
C12 C11 C16 C15 1.5(7)
P1 C11 C16 C15 179.9(4)
C12 C11 C16 C17 -177.2(4)
P1 C11 C16 C17 1.3(6)
N13 N12 C17 C16 -179.0(4)
C15 C16 C17 N12 9.6(7)
C11 C16 C17 N12 -171.7(4)
N12 N13 C18 N14 -1.5(6)
N12 N13 C18 S1 177.7(3)
C51 P1 C31 C36 22.8(5)
C11 P1 C31 C36 -83.9(5)
C51 P1 C31 C32 -159.3(4)
C11 P1 C31 C32 94.0(4)
C36 C31 C32 C33 2.5(8)
P1 C31 C32 C33 -175.6(4)
C31 C32 C33 C34 -2.8(9)
C32 C33 C34 C35 1.6(9)
C33 C34 C35 C36 -0.2(10)
C34 C35 C36 C31 0.0(10)
C32 C31 C36 C35 -1.1(9)
P1 C31 C36 C35 176.8(5)
C31 P1 C51 C56 82.4(4)
C11 P1 C51 C56 -172.5(4)
C31 P1 C51 C52 -99.7(4)
C11 P1 C51 C52 5.4(5)
C56 C51 C52 C53 -1.3(7)
P1 C51 C52 C53 -179.2(4)
C51 C52 C53 C54 -1.8(8)
C52 C53 C54 C55 2.2(8)
C53 C54 C55 C56 0.5(8)
C54 C55 C56 C51 -3.7(8)
C52 C51 C56 C55 4.1(8)
P1 C51 C56 C55 -177.9(4)
C27 N22 N23 C28 178.5(4)
C61 P2 C21 C22 5.3(5)
C41 P2 C21 C22 111.0(4)
C61 P2 C21 C26 -176.3(4)
C41 P2 C21 C26 -70.5(4)
C26 C21 C22 C23 0.4(7)
P2 C21 C22 C23 178.9(4)
C21 C22 C23 C24 0.4(8)
C22 C23 C24 C25 -1.0(7)
C23 C24 C25 C26 0.8(7)
C24 C25 C26 C21 0.0(7)
C24 C25 C26 C27 -176.8(4)
C22 C21 C26 C25 -0.6(7)
P2 C21 C26 C25 -179.2(4)
C22 C21 C26 C27 176.2(4)
P2 C21 C26 C27 -2.3(6)
N23 N22 C27 C26 178.9(4)
C25 C26 C27 N22 -9.3(7)
C21 C26 C27 N22 173.9(4)
N22 N23 C28 N24 1.9(7)
N22 N23 C28 S2 -178.8(3)
C21 P2 C41 C46 -11.2(5)
C61 P2 C41 C46 94.3(5)
C21 P2 C41 C42 168.3(4)
C61 P2 C41 C42 -86.2(4)
C46 C41 C42 C43 -1.6(7)
P2 C41 C42 C43 178.9(4)
C41 C42 C43 C44 1.4(7)
C42 C43 C44 C45 -0.4(8)
C43 C44 C45 C46 -0.3(8)
C42 C41 C46 C45 0.9(8)
P2 C41 C46 C45 -179.6(4)
C44 C45 C46 C41 0.0(8)
C21 P2 C61 C62 75.2(5)
C41 P2 C61 C62 -31.1(5)
C21 P2 C61 C66 -102.2(4)
C41 P2 C61 C66 151.5(4)
C66 C61 C62 C63 1.0(8)
P2 C61 C62 C63 -176.3(4)
C61 C62 C63 C64 -0.3(9)
C62 C63 C64 C65 0.4(9)
C63 C64 C65 C66 -1.3(9)
C62 C61 C66 C65 -1.9(8)
P2 C61 C66 C65 175.7(4)
C64 C65 C66 C61 2.0(9)
